data_2014626
loop_
_publ_author_name
'Graham Smith '
' Urs D. Wermuth '
' Jonathan M. White '

_publ_section_title
;
 Hydrogen bonding in 1:1 proton-transfer compounds of 5-sulfosalicylic
 acid with 4-<i>X</i>-substituted anilines (<i>X</i> = F, Cl or Br)
;
_journal_issue 2
_journal_name_full 'Acta Crystallographica Section C'
_journal_page_first o105
_journal_page_last o109
_journal_paper_doi 10.1107/S0108270104033451
_journal_volume 61
_journal_year 2005
_chemical_formula_iupac 'C6 H7 Cl N +, C7 H5 O6 S -, 0.5H2 O'
_chemical_formula_moiety 'C6 H7 Cl N +, C7 H5 O6 S -, 0.5H2 O'
_chemical_formula_sum 'C13 H13 Cl N O6.5 S'
_chemical_formula_weight 354.77
_chemical_melting_point 512.5(8)
_chemical_name_common '4-chloroanilinium 5-sulfosalicylate hemihydrate'
_chemical_name_systematic
;
4-chloroanilinium 3-carboxy-4-hydroxybenzenesulfonate hemihydrate
;
_space_group_IT_number 14
_symmetry_cell_setting monoclinic
_symmetry_space_group_name_Hall '-P 2ybc'
_symmetry_space_group_name_H-M 'P 1 21/c 1'
_atom_sites_solution_hydrogens geom
_atom_sites_solution_primary direct
_atom_sites_solution_secondary difmap
_audit_creation_method ' SHELXL97 (Sheldrick, 1997)'
_cell_angle_alpha 90.00
_cell_angle_beta 90.817(12)
_cell_angle_gamma 90.00
_cell_formula_units_Z 8
_cell_length_a 7.455(4)
_cell_length_b 11.849(7)
_cell_length_c 33.848(19)
_cell_measurement_reflns_used 3985
_cell_measurement_temperature 295(2)
_cell_measurement_theta_max 27.56
_cell_measurement_theta_min 2.41
_cell_volume 2990(3)
_computing_cell_refinement SMART
_computing_data_collection 'SMART (Bruker, 2000)'
_computing_data_reduction 'SAINT (Bruker, 1999)'
_computing_molecular_graphics 'PLATON (Spek, 2003)'
_computing_publication_material PLATON
_computing_structure_refinement SHELXTL
_computing_structure_solution 'SHELXTL (Bruker, 1997)'
_diffrn_ambient_temperature 295(2)
_diffrn_measured_fraction_theta_full 0.993
_diffrn_measured_fraction_theta_max 0.993
_diffrn_measurement_device_type 'Bruker SMART CCD area detector diffractometer'
_diffrn_measurement_method '\f  and \w scans'
_diffrn_radiation_monochromator graphite
_diffrn_radiation_source 'sealed tube'
_diffrn_radiation_type MoK\a
_diffrn_radiation_wavelength 0.7107
_diffrn_reflns_av_R_equivalents 0.0280
_diffrn_reflns_av_sigmaI/netI 0.0353
_diffrn_reflns_limit_h_max 8
_diffrn_reflns_limit_h_min -8
_diffrn_reflns_limit_k_max 10
_diffrn_reflns_limit_k_min -14
_diffrn_reflns_limit_l_max 40
_diffrn_reflns_limit_l_min -39
_diffrn_reflns_number 11861
_diffrn_reflns_theta_full 25.00
_diffrn_reflns_theta_max 25.00
_diffrn_reflns_theta_min 1.82
_diffrn_standards_decay_% 0.0
_diffrn_standards_number 0
_exptl_absorpt_coefficient_mu 0.428
_exptl_absorpt_correction_type none
_exptl_crystal_colour colourless
_exptl_crystal_density_diffrn 1.576
_exptl_crystal_density_method 'not measured'
_exptl_crystal_description Block
_exptl_crystal_F_000 1464
_exptl_crystal_size_max 0.45
_exptl_crystal_size_mid 0.30
_exptl_crystal_size_min 0.15
_refine_diff_density_max 0.405
_refine_diff_density_min -0.536
_refine_ls_extinction_method 'none '
_refine_ls_goodness_of_fit_ref 1.207
_refine_ls_hydrogen_treatment mixed
_refine_ls_matrix_type full
_refine_ls_number_parameters 444
_refine_ls_number_reflns 5220
_refine_ls_number_restraints 0
_refine_ls_restrained_S_all 1.207
_refine_ls_R_factor_all 0.0558
_refine_ls_R_factor_gt 0.0486
_refine_ls_shift/su_max 0.009
_refine_ls_shift/su_mean 0.000
_refine_ls_structure_factor_coef Fsqd
_refine_ls_weighting_details 'calc w=1/[\s^2^(Fo^2^)+(0.0713P)^2^] where P=(Fo^2^+2Fc^2^)/3'
_refine_ls_weighting_scheme calc
_refine_ls_wR_factor_gt 0.1282
_refine_ls_wR_factor_ref 0.1324
_reflns_number_gt 4133
_reflns_number_total 5220
_reflns_threshold_expression 'I >2\s(I)'
_cod_data_source_file bm1595.cif
_cod_data_source_block (II)
_cod_depositor_comments
;
The following automatic conversions were performed:
'_symmetry_cell_setting' value 'Monoclinic' changed to 'monoclinic'
according to '/home/saulius/struct/CIF-dictionaries/cif_core.dic'
dictionary named 'cif_core.dic' version 2.4.1 from 2010-06-29.

Automatic conversion script
Id: cif_fix_enum 1527 2010-12-29 10:47:43Z saulius 

'_chemical_melting_point' value '511.6--513.30 ' was changed to
'512.5(8)' - the average value was taken and precision was estimated.

Adriana Da\<skevi\<c, 2011-06-13

The following automatic conversions were performed:

'_symmetry_cell_setting' value 'Monoclinic' changed to 'monoclinic'
according to /home/saulius/struct/CIF-dictionaries/cif_core.dic
dictionary named 'cif_core.dic' version 2.4.1 from
2010-06-29.

'_exptl_absorpt_correction_type' value 'None' changed to
'none' according to
/home/saulius/struct/CIF-dictionaries/cif_core.dic dictionary named
'cif_core.dic' version 2.4.1 from 2010-06-29.

Automatic conversion script
Id: cif_fix_values 1715 2011-07-08 13:25:40Z adriana 
;
_cod_original_sg_symbol_Hall '-P 2ybc '
_cod_original_sg_symbol_H-M 'P 21/c'
_cod_database_code 2014626

loop_
_symmetry_equiv_pos_as_xyz
'x, y, z'
'-x, y+1/2, -z+1/2'
'-x, -y, -z'
'x, -y+1/2, z+1/2'

loop_
_atom_site_aniso_label
_atom_site_aniso_U_11
_atom_site_aniso_U_22
_atom_site_aniso_U_33
_atom_site_aniso_U_12
_atom_site_aniso_U_13
_atom_site_aniso_U_23
S5A 0.0280(5) 0.0377(4) 0.0237(3) -0.0082(3) -0.0011(3) 0.0045(2)
O2A 0.0708(19) 0.0506(12) 0.0370(10) -0.0274(11) -0.0009(11) -0.0055(9)
O51A 0.0289(15) 0.0557(12) 0.0439(10) -0.0051(9) -0.0120(9) 0.0124(9)
O52A 0.0352(15) 0.0624(13) 0.0295(9) -0.0103(9) 0.0054(9) -0.0022(8)
O53A 0.0586(16) 0.0357(10) 0.0321(9) -0.0151(9) 0.0027(9) 0.0002(7)
O71A 0.0750(19) 0.0499(12) 0.0253(9) -0.0301(11) 0.0006(10) 0.0020(8)
O72A 0.0648(18) 0.0492(12) 0.0283(10) -0.0192(10) -0.0022(9) -0.0015(8)
C1A 0.0316(19) 0.0301(13) 0.0281(12) 0.0009(11) -0.0010(11) 0.0017(10)
C2A 0.034(2) 0.0320(14) 0.0339(13) -0.0019(11) -0.0030(12) -0.0027(10)
C3A 0.041(2) 0.0307(14) 0.0423(15) -0.0122(12) 0.0020(13) 0.0041(11)
C4A 0.032(2) 0.0366(14) 0.0319(13) -0.0037(11) 0.0011(12) 0.0071(10)
C5A 0.0225(18) 0.0293(13) 0.0291(12) 0.0013(10) -0.0041(11) 0.0029(9)
C6A 0.0254(17) 0.0283(12) 0.0289(12) -0.0022(10) -0.0019(11) 0.0026(9)
C7A 0.038(2) 0.0363(15) 0.0308(13) -0.0010(12) 0.0001(12) 0.0004(11)
S5B 0.0295(5) 0.0355(4) 0.0246(3) 0.0018(3) 0.0023(3) 0.0000(2)
O2B 0.0725(19) 0.0539(12) 0.0382(11) -0.0315(11) -0.0026(11) -0.0050(9)
O51B 0.0342(16) 0.0614(13) 0.0537(12) 0.0045(9) 0.0036(10) -0.0263(10)
O52B 0.0739(19) 0.0529(12) 0.0338(10) -0.0054(11) -0.0112(10) 0.0117(9)
O53B 0.0319(14) 0.0533(12) 0.0377(10) -0.0073(8) 0.0031(9) -0.0033(8)
O71B 0.0647(18) 0.0473(12) 0.0278(9) -0.0223(10) -0.0015(9) 0.0056(8)
O72B 0.0674(18) 0.0479(11) 0.0281(9) -0.0184(10) -0.0042(9) -0.0006(8)
C1B 0.0307(19) 0.0304(13) 0.0258(12) 0.0024(11) -0.0011(11) 0.0018(9)
C2B 0.034(2) 0.0340(14) 0.0358(13) -0.0033(11) -0.0009(12) -0.0026(10)
C3B 0.036(2) 0.0332(14) 0.0432(15) -0.0060(11) 0.0064(13) 0.0044(11)
C4B 0.034(2) 0.0359(14) 0.0322(13) 0.0009(11) 0.0070(12) 0.0070(10)
C5B 0.0242(18) 0.0306(13) 0.0270(12) 0.0046(10) 0.0024(10) -0.0002(9)
C6B 0.0261(18) 0.0264(12) 0.0307(12) 0.0021(10) -0.0003(11) 0.0015(9)
C7B 0.035(2) 0.0350(14) 0.0307(13) -0.0015(11) -0.0019(12) 0.0017(10)
Cl4C 0.1095(11) 0.1205(9) 0.0371(4) 0.0268(7) -0.0118(5) -0.0154(5)
N1C 0.0318(17) 0.0413(13) 0.0339(11) 0.0031(10) 0.0012(10) 0.0010(9)
C1C 0.0257(19) 0.0348(14) 0.0317(13) 0.0072(11) 0.0004(11) -0.0023(10)
C2C 0.046(2) 0.0323(14) 0.0424(15) -0.0022(12) 0.0053(14) -0.0051(11)
C3C 0.059(3) 0.0430(16) 0.0406(15) 0.0078(14) 0.0103(15) 0.0042(12)
C4C 0.052(3) 0.060(2) 0.0374(15) 0.0181(16) -0.0035(15) -0.0068(14)
C5C 0.043(2) 0.0545(19) 0.0569(18) 0.0020(15) -0.0053(16) -0.0240(15)
C6C 0.034(2) 0.0382(15) 0.0553(17) -0.0003(12) 0.0047(14) -0.0047(12)
Cl4D 0.1152(11) 0.0857(7) 0.0482(5) -0.0177(6) 0.0197(5) -0.0067(4)
N1D 0.0293(17) 0.0393(13) 0.0455(13) 0.0020(10) -0.0032(11) -0.0063(10)
C1D 0.0273(19) 0.0325(14) 0.0410(14) -0.0026(11) -0.0001(12) -0.0019(10)
C2D 0.041(2) 0.0353(15) 0.0486(16) 0.0033(12) 0.0006(14) 0.0045(12)
C3D 0.054(3) 0.0348(15) 0.0580(18) -0.0023(13) 0.0121(16) -0.0057(13)
C4D 0.050(2) 0.0488(17) 0.0447(16) -0.0138(15) 0.0067(15) -0.0018(13)
C5D 0.042(2) 0.0532(18) 0.0524(18) -0.0048(14) -0.0038(15) 0.0116(14)
C6D 0.036(2) 0.0359(15) 0.0563(18) 0.0047(12) 0.0001(15) 0.0044(12)
O1W 0.068(2) 0.0478(15) 0.0564(14) 0.0117(13) -0.0104(13) -0.0113(11)

loop_
_atom_site_label
_atom_site_fract_x
_atom_site_fract_y
_atom_site_fract_z
_atom_site_U_iso_or_equiv
_atom_site_thermal_displace_type
_atom_site_occupancy
_atom_site_type_symbol
S5A 0.24091(10) 0.42594(5) 0.048951(16) 0.0298(2) Uani 1.000 S
O2A 0.4975(3) 0.69127(17) 0.18525(5) 0.0528(8) Uani 1.000 O
O51A 0.0899(3) 0.49596(16) 0.03683(5) 0.0430(7) Uani 1.000 O
O52A 0.3818(3) 0.42376(16) 0.01997(5) 0.0423(7) Uani 1.000 O
O53A 0.1838(3) 0.31643(14) 0.06214(5) 0.0421(5) Uiso 1.000 O
O71A 0.1948(3) 0.40020(16) 0.20242(5) 0.0501(8) Uani 1.000 O
O72A 0.3446(3) 0.54215(16) 0.23032(5) 0.0475(8) Uani 1.000 O
C1A 0.3432(4) 0.5254(2) 0.16093(7) 0.0299(9) Uani 1.000 C
C2A 0.4406(4) 0.6245(2) 0.15523(7) 0.0333(9) Uani 1.000 C
C3A 0.4810(4) 0.6585(2) 0.11718(7) 0.0380(10) Uani 1.000 C
C4A 0.4266(4) 0.5961(2) 0.08543(7) 0.0335(9) Uani 1.000 C
C5A 0.3305(4) 0.49675(19) 0.09081(7) 0.0270(8) Uani 1.000 C
C6A 0.2897(4) 0.46204(19) 0.12809(7) 0.0276(8) Uani 1.000 C
C7A 0.2949(4) 0.4901(2) 0.20068(7) 0.0350(9) Uani 1.000 C
S5B 0.28878(10) 0.44097(5) 0.456715(17) 0.0298(2) Uani 1.000 S
O2B -0.0095(3) 0.18868(18) 0.32133(5) 0.0549(8) Uani 1.000 O
O51B 0.1495(3) 0.51788(17) 0.46989(6) 0.0497(8) Uani 1.000 O
O52B 0.3311(3) 0.35715(17) 0.48601(5) 0.0536(8) Uani 1.000 O
O53B 0.4447(3) 0.50017(16) 0.44251(5) 0.0409(7) Uani 1.000 O
O71B 0.2983(3) 0.47718(16) 0.30390(5) 0.0466(8) Uani 1.000 O
O72B 0.1474(3) 0.33540(16) 0.27594(5) 0.0478(8) Uani 1.000 O
C1B 0.1618(4) 0.3473(2) 0.34553(6) 0.0290(9) Uani 1.000 C
C2B 0.0571(4) 0.2513(2) 0.35121(7) 0.0346(9) Uani 1.000 C
C3B 0.0184(4) 0.2173(2) 0.38963(7) 0.0374(10) Uani 1.000 C
C4B 0.0862(4) 0.2743(2) 0.42123(7) 0.0340(9) Uani 1.000 C
C5B 0.1936(4) 0.36865(19) 0.41585(7) 0.0272(8) Uani 1.000 C
C6B 0.2292(4) 0.40597(19) 0.37819(7) 0.0277(8) Uani 1.000 C
C7B 0.2027(4) 0.3858(2) 0.30559(7) 0.0336(9) Uani 1.000 C
Cl4C 0.18989(18) 0.46444(10) 0.73684(2) 0.0892(5) Uani 1.000 Cl
N1C 0.1900(3) 0.41885(18) 0.56285(6) 0.0357(8) Uani 1.000 N
C1C 0.1839(4) 0.4342(2) 0.60556(7) 0.0307(9) Uani 1.000 C
C2C 0.0969(4) 0.3552(2) 0.62791(8) 0.0402(10) Uani 1.000 C
C3C 0.0968(5) 0.3657(2) 0.66835(8) 0.0474(12) Uani 1.000 C
C4C 0.1836(5) 0.4547(3) 0.68580(8) 0.0498(13) Uani 1.000 C
C5C 0.2647(5) 0.5360(3) 0.66353(9) 0.0515(11) Uani 1.000 C
C6C 0.2643(4) 0.5261(2) 0.62290(8) 0.0425(10) Uani 1.000 C
Cl4D 0.35328(17) 0.77313(9) 0.29620(2) 0.0829(5) Uani 1.000 Cl
N1D 0.2463(3) 0.88873(18) 0.46442(6) 0.0381(8) Uani 1.000 N
C1D 0.2694(4) 0.8581(2) 0.42311(7) 0.0336(9) Uani 1.000 C
C2D 0.3588(4) 0.7606(2) 0.41341(8) 0.0416(10) Uani 1.000 C
C3D 0.3836(5) 0.7348(2) 0.37428(9) 0.0488(13) Uani 1.000 C
C4D 0.3188(5) 0.8056(3) 0.34568(8) 0.0478(10) Uani 1.000 C
C5D 0.2277(5) 0.9020(3) 0.35511(9) 0.0492(11) Uani 1.000 C
C6D 0.2043(4) 0.9286(2) 0.39396(8) 0.0427(10) Uani 1.000 C
O1W 0.2885(5) 0.7015(2) 0.51330(7) 0.0575(10) Uani 1.000 O
H2A 0.473(7) 0.662(4) 0.2061(16) 0.079(14) Uiso 1.000 H
H3A 0.5458 0.7245 0.1133 0.0450 Uiso 1.000 H
H4A 0.4539 0.6199 0.0600 0.0400 Uiso 1.000 H
H6A 0.2257 0.3955 0.1316 0.0330 Uiso 1.000 H
H71A 0.178(6) 0.384(4) 0.2260(15) 0.075(15) Uiso 1.000 H
H2B 0.016(7) 0.218(4) 0.3001(16) 0.082(15) Uiso 1.000 H
H3B -0.0548 0.1549 0.3936 0.0450 Uiso 1.000 H
H4B 0.0607 0.2499 0.4467 0.0410 Uiso 1.000 H
H6B 0.2983 0.4704 0.3746 0.0330 Uiso 1.000 H
H71B 0.302(7) 0.499(4) 0.2812(15) 0.070(14) Uiso 1.000 H
H2C 0.0383 0.2949 0.6158 0.0480 Uiso 1.000 H
H3C 0.0380 0.3126 0.6837 0.0570 Uiso 1.000 H
H5C 0.3197 0.5976 0.6757 0.0620 Uiso 1.000 H
H6C 0.3180 0.5811 0.6075 0.0510 Uiso 1.000 H
H11C 0.091(7) 0.447(4) 0.5518(16) 0.053(15) Uiso 1.000 H
H12C 0.196(7) 0.345(4) 0.5573(17) 0.063(15) Uiso 1.000 H
H13C 0.285(6) 0.454(4) 0.5531(16) 0.057(16) Uiso 1.000 H
H2D 0.4020 0.7126 0.4331 0.0500 Uiso 1.000 H
H3D 0.4444 0.6694 0.3673 0.0590 Uiso 1.000 H
H5D 0.1822 0.9489 0.3353 0.0590 Uiso 1.000 H
H6D 0.1443 0.9944 0.4007 0.0510 Uiso 1.000 H
H11D 0.333(6) 0.933(4) 0.4725(16) 0.057(15) Uiso 1.000 H
H12D 0.251(6) 0.827(4) 0.4793(17) 0.061(16) Uiso 1.000 H
H13D 0.140(6) 0.920(4) 0.4676(16) 0.053(15) Uiso 1.000 H
H1W 0.244(7) 0.643(4) 0.4995(13) 0.077(17) Uiso 1.000 H
H2W 0.414(8) 0.685(4) 0.5121(14) 0.120(19) Uiso 1.000 H

loop_
_atom_type_symbol
_atom_type_description
_atom_type_scat_dispersion_real
_atom_type_scat_dispersion_imag
_atom_type_scat_source
C C 0.0033 0.0016 'International Tables Vol C Tables 4.2.6.8 and 6.1.1.4'
H H 0.0000 0.0000 'International Tables Vol C Tables 4.2.6.8 and 6.1.1.4'
N N 0.0061 0.0033 'International Tables Vol C Tables 4.2.6.8 and 6.1.1.4'
O O 0.0106 0.0060 'International Tables Vol C Tables 4.2.6.8 and 6.1.1.4'
S S 0.1246 0.1234 'International Tables Vol C Tables 4.2.6.8 and 6.1.1.4'
Cl Cl 0.1484 0.1585 'International Tables Vol C Tables 4.2.6.8 and 6.1.1.4'

loop_
_geom_angle_atom_site_label_1
_geom_angle_atom_site_label_2
_geom_angle_atom_site_label_3
_geom_angle
_geom_angle_publ_flag
O51A S5A O52A 112.68(11) no
O51A S5A O53A 111.79(13) no
O51A S5A C5A 103.74(12) no
O52A S5A O53A 114.52(12) no
O52A S5A C5A 106.37(13) no
O53A S5A C5A 106.81(11) no
O51B S5B C5B 105.25(13) no
O51B S5B O52B 111.85(12) no
O51B S5B O53B 112.23(12) no
O53B S5B C5B 106.90(12) no
O52B S5B O53B 113.30(13) no
O52B S5B C5B 106.68(11) no
C2A O2A H2A 109(4) no
C7A O71A H71A 109(3) no
C2B O2B H2B 110(3) no
C7B O71B H71B 109(3) no
H1W O1W H2W 100(4) no
H11C N1C H12C 109(5) no
C1C N1C H12C 109(4) no
H11C N1C H13C 109(5) no
H12C N1C H13C 110(5) no
C1C N1C H13C 110(3) no
C1C N1C H11C 109(3) no
C1D N1D H12D 110(3) no
C1D N1D H11D 111(3) no
H12D N1D H13D 108(4) no
C1D N1D H13D 110(4) no
H11D N1D H13D 112(4) no
H11D N1D H12D 107(5) no
C2A C1A C6A 119.1(2) no
C6A C1A C7A 120.6(2) no
C2A C1A C7A 120.3(2) no
O2A C2A C3A 117.3(2) no
O2A C2A C1A 123.2(2) no
C1A C2A C3A 119.6(2) no
C2A C3A C4A 120.6(2) no
C3A C4A C5A 120.3(2) no
S5A C5A C6A 120.7(2) no
S5A C5A C4A 119.05(18) no
C4A C5A C6A 119.8(2) no
C1A C6A C5A 120.6(2) no
O71A C7A O72A 122.6(2) no
O71A C7A C1A 115.2(2) no
O72A C7A C1A 122.2(2) no
C2A C3A H3A 119.73 no
C4A C3A H3A 119.67 no
C5A C4A H4A 119.80 no
C3A C4A H4A 119.91 no
C1A C6A H6A 119.73 no
C5A C6A H6A 119.65 no
C2B C1B C6B 119.6(2) no
C2B C1B C7B 120.4(2) no
C6B C1B C7B 120.0(2) no
O2B C2B C3B 117.6(2) no
O2B C2B C1B 123.2(2) no
C1B C2B C3B 119.2(2) no
C2B C3B C4B 120.8(2) no
C3B C4B C5B 120.4(2) no
C4B C5B C6B 119.9(2) no
S5B C5B C6B 119.19(19) no
S5B C5B C4B 120.90(18) no
C1B C6B C5B 120.1(2) no
O71B C7B O72B 123.0(2) no
O71B C7B C1B 115.0(2) no
O72B C7B C1B 121.9(2) no
C2B C3B H3B 119.59 no
C4B C3B H3B 119.66 no
C3B C4B H4B 119.77 no
C5B C4B H4B 119.80 no
C5B C6B H6B 119.90 no
C1B C6B H6B 120.00 no
N1C C1C C2C 118.9(2) no
N1C C1C C6C 120.3(2) no
C2C C1C C6C 120.9(2) no
C1C C2C C3C 119.6(2) no
C2C C3C C4C 119.5(3) no
C3C C4C C5C 121.0(3) no
Cl4C C4C C3C 119.2(2) no
Cl4C C4C C5C 119.8(3) no
C4C C5C C6C 119.6(3) no
C1C C6C C5C 119.3(3) no
C1C C2C H2C 120.27 no
C3C C2C H2C 120.12 no
C2C C3C H3C 120.15 no
C4C C3C H3C 120.31 no
C4C C5C H5C 120.23 no
C6C C5C H5C 120.16 no
C5C C6C H6C 120.31 no
C1C C6C H6C 120.42 no
N1D C1D C6D 119.4(2) no
N1D C1D C2D 120.2(2) no
C2D C1D C6D 120.4(2) no
C1D C2D C3D 119.3(2) no
C2D C3D C4D 119.7(3) no
Cl4D C4D C3D 119.4(3) no
Cl4D C4D C5D 119.3(2) no
C3D C4D C5D 121.3(3) no
C4D C5D C6D 119.2(3) no
C1D C6D C5D 120.1(3) no
C1D C2D H2D 120.42 no
C3D C2D H2D 120.30 no
C4D C3D H3D 120.07 no
C2D C3D H3D 120.19 no
C4D C5D H5D 120.46 no
C6D C5D H5D 120.36 no
C1D C6D H6D 119.97 no
C5D C6D H6D 119.91 no

loop_
_geom_bond_atom_site_label_1
_geom_bond_atom_site_label_2
_geom_bond_site_symmetry_1
_geom_bond_site_symmetry_2
_geom_bond_distance
_geom_bond_publ_flag
Cl4C C4C . . 1.731(3) no
Cl4D C4D . . 1.741(3) no
S5A O53A . . 1.439(2) no
S5A C5A . . 1.769(3) no
S5A O51A . . 1.453(2) no
S5A O52A . . 1.448(2) no
S5B O53B . . 1.446(2) no
S5B O51B . . 1.456(2) no
S5B O52B . . 1.435(2) no
S5B C5B . . 1.767(3) no
O2A C2A . . 1.351(3) no
O71A C7A . . 1.302(3) no
O72A C7A . . 1.230(3) no
O2A H2A . . 0.81(5) no
O71A H71A . . 0.83(5) no
O2B C2B . . 1.344(3) no
O71B C7B . . 1.298(3) no
O72B C7B . . 1.234(3) no
O2B H2B . . 0.82(5) no
O71B H71B . . 0.81(5) no
O1W H2W . . 0.96(6) no
O1W H1W . . 0.90(5) no
N1C C1C . . 1.458(3) no
N1C H11C . . 0.89(5) no
N1C H13C . . 0.89(5) no
N1C H12C . . 0.90(5) no
N1D C1D . . 1.457(3) no
N1D H13D . . 0.88(5) no
N1D H11D . . 0.87(5) no
N1D H12D . . 0.89(5) no
C1A C2A . . 1.395(4) no
C1A C6A . . 1.395(4) no
C1A C7A . . 1.459(4) no
C2A C3A . . 1.387(3) no
C3A C4A . . 1.361(4) no
C4A C5A . . 1.391(4) no
C5A C6A . . 1.366(3) no
C3A H3A . . 0.9295 no
C4A H4A . . 0.9310 no
C6A H6A . . 0.9301 no
C1B C6B . . 1.394(3) no
C1B C2B . . 1.394(4) no
C1B C7B . . 1.463(3) no
C2B C3B . . 1.395(3) no
C3B C4B . . 1.357(4) no
C4B C5B . . 1.389(4) no
C5B C6B . . 1.379(3) no
C3B H3B . . 0.9299 no
C4B H4B . . 0.9315 no
C6B H6B . . 0.9299 no
C1C C6C . . 1.371(4) no
C1C C2C . . 1.372(4) no
C2C C3C . . 1.374(4) no
C3C C4C . . 1.367(5) no
C4C C5C . . 1.369(5) no
C5C C6C . . 1.380(4) no
C2C H2C . . 0.9297 no
C3C H3C . . 0.9298 no
C5C H5C . . 0.9305 no
C6C H6C . . 0.9288 no
C1D C6D . . 1.376(4) no
C1D C2D . . 1.376(4) no
C2D C3D . . 1.374(4) no
C3D C4D . . 1.364(4) no
C4D C5D . . 1.369(5) no
C5D C6D . . 1.366(4) no
C2D H2D . . 0.9302 no
C3D H3D . . 0.9300 no
C5D H5D . . 0.9311 no
C6D H6D . . 0.9289 no

loop_
_geom_hbond_atom_site_label_D
_geom_hbond_atom_site_label_H
_geom_hbond_atom_site_label_A
_geom_hbond_site_symmetry_A
_geom_hbond_distance_DH
_geom_hbond_distance_HA
_geom_hbond_distance_DA
_geom_hbond_angle_DHA
_geom_hbond_publ_flag
O71A H71A O72B . 0.83(5) 1.80(5) 2.633(3) 175(5) yes
O71B H71B O72A . 0.81(5) 1.83(5) 2.634(3) 172(5) yes
O1W H1W O51B . 0.90(5) 1.92(5) 2.815(4) 180(4) yes
O2A H2A O72A . 0.81(5) 1.90(5) 2.607(3) 145(5) yes
O2B H2B O72B . 0.82(5) 1.89(5) 2.608(3) 145(5) yes
O1W H2W O52B 3_666 0.96(6) 1.96(6) 2.920(5) 175(4) yes
N1C H11C O51B 3_566 0.89(5) 1.97(5) 2.849(4) 169(5) yes
N1D H11D O52A 2_655 0.87(5) 2.14(4) 2.845(4) 137(4) yes
N1D H11D O52A 4_565 0.87(5) 2.36(5) 3.072(3) 139(4) yes
N1C H12C O53A 4_555 0.90(5) 1.92(5) 2.788(3) 162(5) yes
N1D H12D O1W . 0.89(5) 1.90(5) 2.783(4) 173(4) yes
N1C H13C O53B 3_666 0.89(5) 2.09(5) 2.896(4) 152(5) yes
N1C H13C O52B . 0.89(5) 2.57(5) 2.913(4) 104(5) yes
N1D H13D O51A 2_555 0.88(5) 1.94(5) 2.810(4) 168(5) yes
N1D H13D O51A 4_565 0.88(5) 2.58(5) 3.052(3) 115(4) yes

loop_
_geom_torsion_atom_site_label_1
_geom_torsion_atom_site_label_2
_geom_torsion_atom_site_label_3
_geom_torsion_atom_site_label_4
_geom_torsion
_geom_torsion_publ_flag
O51A S5A C5A C4A -73.8(3) no
O51A S5A C5A C6A 98.9(2) no
O52A S5A C5A C4A 45.3(3) no
O52A S5A C5A C6A -142.0(2) no
O53A S5A C5A C4A 168.0(2) no
O53A S5A C5A C6A -19.3(3) no
O52B S5B C5B C4B 35.0(3) no
O51B S5B C5B C4B -84.0(2) no
O51B S5B C5B C6B 96.9(2) no
O53B S5B C5B C6B -22.6(3) no
O52B S5B C5B C6B -144.1(2) no
O53B S5B C5B C4B 156.5(2) no
C6A C1A C2A O2A 179.8(2) no
C6A C1A C2A C3A 0.5(4) no
C6A C1A C7A O72A 177.7(3) no
C7A C1A C2A C3A -178.2(3) no
C7A C1A C2A O2A 1.1(4) no
C2A C1A C7A O72A -3.6(4) no
C2A C1A C7A O71A 176.0(3) no
C6A C1A C7A O71A -2.7(4) no
C7A C1A C6A C5A 178.1(3) no
C2A C1A C6A C5A -0.6(4) no
C1A C2A C3A C4A 0.0(4) no
O2A C2A C3A C4A -179.4(3) no
C2A C3A C4A C5A -0.4(4) no
C3A C4A C5A C6A 0.4(4) no
C3A C4A C5A S5A 173.2(2) no
S5A C5A C6A C1A -172.6(2) no
C4A C5A C6A C1A 0.1(4) no
C6B C1B C2B C3B 1.5(4) no
C7B C1B C2B O2B 0.8(4) no
C7B C1B C2B C3B -179.2(3) no
C2B C1B C6B C5B 0.5(4) no
C2B C1B C7B O71B 178.8(3) no
C2B C1B C7B O72B -0.2(4) no
C6B C1B C7B O71B -1.9(4) no
C6B C1B C2B O2B -178.5(3) no
C7B C1B C6B C5B -178.8(3) no
C6B C1B C7B O72B 179.1(3) no
C1B C2B C3B C4B -2.2(4) no
O2B C2B C3B C4B 177.8(3) no
C2B C3B C4B C5B 0.9(4) no
C3B C4B C5B S5B -177.9(2) no
C3B C4B C5B C6B 1.1(4) no
C4B C5B C6B C1B -1.8(4) no
S5B C5B C6B C1B 177.2(2) no
N1C C1C C6C C5C -176.8(3) no
C2C C1C C6C C5C 3.1(4) no
C6C C1C C2C C3C -2.8(4) no
N1C C1C C2C C3C 177.1(3) no
C1C C2C C3C C4C -0.1(5) no
C2C C3C C4C C5C 2.6(5) no
C2C C3C C4C Cl4C -177.6(3) no
Cl4C C4C C5C C6C 178.0(3) no
C3C C4C C5C C6C -2.2(5) no
C4C C5C C6C C1C -0.6(5) no
N1D C1D C6D C5D 178.9(3) no
C6D C1D C2D C3D 0.5(4) no
N1D C1D C2D C3D -178.2(3) no
C2D C1D C6D C5D 0.2(4) no
C1D C2D C3D C4D -0.3(5) no
C2D C3D C4D Cl4D 179.2(3) no
C2D C3D C4D C5D -0.5(5) no
C3D C4D C5D C6D 1.2(5) no
Cl4D C4D C5D C6D -178.5(3) no
C4D C5D C6D C1D -1.0(5) no

loop_
_cod_related_entry_id
_cod_related_entry_database
_cod_related_entry_code
1 ChemSpider 26231092
